data_4131576
loop_
_publ_author_name
'Maetani, Micah'
'Zoller, Jochen'
'Melillo, Bruno'
'Verho, Oscar'
'Kato, Nobutaka'
'Pu, Jun'
'Comer, Eamon'
'Schreiber, Stuart L.'

_publ_section_title
;
 Synthesis of a Bicyclic Azetidine with In Vivo Antimalarial Activity
 Enabled by Stereospecific, Directed C(sp<sup>3</sup>)-H Arylation.
;
_journal_issue 32
_journal_name_full 'Journal of the American Chemical Society'
_journal_page_first 11300
_journal_page_last 11306
_journal_paper_doi 10.1021/jacs.7b06994
_journal_volume 139
_journal_year 2017
_chemical_absolute_configuration ad
_chemical_formula_sum 'C19 H16 Br N3 O'
_chemical_formula_weight 382.26
_space_group_crystal_system monoclinic
_space_group_IT_number 4
_space_group_name_Hall 'P 2yb'
_space_group_name_H-M_alt 'P 1 21 1'
_atom_sites_solution_hydrogens mixed
_atom_sites_solution_primary direct
_atom_sites_solution_secondary difmap
_audit_creation_method SHELXL-2014/7
_cell_angle_alpha 90
_cell_angle_beta 94.153(3)
_cell_angle_gamma 90
_cell_formula_units_Z 2
_cell_length_a 7.7531(14)
_cell_length_b 6.6125(12)
_cell_length_c 16.284(3)
_cell_measurement_reflns_used 9863
_cell_measurement_temperature 100(2)
_cell_measurement_theta_max 31.44
_cell_measurement_theta_min 2.51
_cell_volume 832.6(3)
_computing_cell_refinement 'SAINT 7.46A (Bruker-AXS, 2015)'
_computing_data_collection 'APEX2 v2011.4.0 (Bruker-AXS, 2015)'
_computing_data_reduction 'SAINT 7.46A (Bruker-AXS, 2015)'
_computing_molecular_graphics 'Bruker SHELXTL'
_computing_publication_material 'Bruker SHELXTL'
_computing_structure_refinement 'SHELXL-2014/7 (Sheldrick, 2014)'
_computing_structure_solution 'SHELXT-2015 (Sheldrick, 2015)'
_diffrn_ambient_temperature 100(2)
_diffrn_detector_area_resol_mean 8.3
_diffrn_measured_fraction_theta_full 0.997
_diffrn_measured_fraction_theta_max 0.998
_diffrn_measurement_device_type 'Bruker Smart APEX2 CCD'
_diffrn_measurement_method '\f and \w scans'
_diffrn_radiation_type MoK\a
_diffrn_radiation_wavelength 0.71073
_diffrn_reflns_av_R_equivalents 0.0360
_diffrn_reflns_av_unetI/netI 0.0195
_diffrn_reflns_Laue_measured_fraction_full 0.997
_diffrn_reflns_Laue_measured_fraction_max 0.998
_diffrn_reflns_limit_h_max 11
_diffrn_reflns_limit_h_min -11
_diffrn_reflns_limit_k_max 9
_diffrn_reflns_limit_k_min -9
_diffrn_reflns_limit_l_max 23
_diffrn_reflns_limit_l_min -23
_diffrn_reflns_number 49337
_diffrn_reflns_point_group_measured_fraction_full 0.997
_diffrn_reflns_point_group_measured_fraction_max 0.998
_diffrn_reflns_theta_full 25.242
_diffrn_reflns_theta_max 30.989
_diffrn_reflns_theta_min 2.508
_diffrn_source 'I\mS micro-focus sealed tube, multilayer optics'
_exptl_absorpt_coefficient_mu 2.479
_exptl_absorpt_correction_T_max 0.7462
_exptl_absorpt_correction_T_min 0.5456
_exptl_absorpt_correction_type multi-scan
_exptl_absorpt_process_details 'SADABS (Sheldrick, 2009)'
_exptl_crystal_colour colourless
_exptl_crystal_density_diffrn 1.525
_exptl_crystal_density_method 'not measured'
_exptl_crystal_description needle
_exptl_crystal_F_000 388
_exptl_crystal_size_max 0.560
_exptl_crystal_size_mid 0.102
_exptl_crystal_size_min 0.015
_refine_diff_density_max 0.304
_refine_diff_density_min -0.339
_refine_diff_density_rms 0.048
_refine_ls_abs_structure_details
; 
 Flack x determined using 2246 quotients [(I+)-(I-)]/[(I+)+(I-)] 
 (Parsons, Flack and Wagner, Acta Cryst. B69 (2013) 249-259). 
;
_refine_ls_abs_structure_Flack -0.007(3)
_refine_ls_extinction_method none
_refine_ls_goodness_of_fit_ref 1.067
_refine_ls_hydrogen_treatment mixed
_refine_ls_matrix_type full
_refine_ls_number_parameters 223
_refine_ls_number_reflns 5301
_refine_ls_number_restraints 3
_refine_ls_restrained_S_all 1.066
_refine_ls_R_factor_all 0.0248
_refine_ls_R_factor_gt 0.0231
_refine_ls_shift/su_max 0.000
_refine_ls_shift/su_mean 0.000
_refine_ls_structure_factor_coef Fsqd
_refine_ls_weighting_details 'w=1/[\s^2^(Fo^2^)+(0.0290P)^2^+0.2228P] where P=(Fo^2^+2Fc^2^)/3'
_refine_ls_weighting_scheme calc
_refine_ls_wR_factor_gt 0.0570
_refine_ls_wR_factor_ref 0.0577
_reflns_Friedel_coverage 0.855
_reflns_Friedel_fraction_full 0.998
_reflns_Friedel_fraction_max 0.999
_reflns_number_gt 5078
_reflns_number_total 5301
_reflns_threshold_expression 'I > 2\s(I)'
_cod_data_source_file ja7b06994_si_001.cif
_cod_data_source_block X16226
_cod_original_cell_volume 832.7(3)
_cod_original_sg_symbol_H-M 'P 21'
_cod_database_code 4131576
_shelx_shelxl_version_number 2014/7
_shelx_space_group_comment
; 
The symmetry employed for this shelxl refinement is uniquely defined 
by the following loop, which should always be used as a source of 
symmetry information in preference to the above space-group names. 
They are only intended as comments. 
;
_shelx_estimated_absorpt_t_min 0.337
_shelx_estimated_absorpt_t_max 0.964

loop_
_space_group_symop_operation_xyz
'x, y, z'
'-x, y+1/2, -z'

loop_
_atom_site_label
_atom_site_type_symbol
_atom_site_fract_x
_atom_site_fract_y
_atom_site_fract_z
_atom_site_U_iso_or_equiv
_atom_site_adp_type
_atom_site_occupancy
_atom_site_site_symmetry_order
_atom_site_calc_flag
_atom_site_refinement_flags_posn
_atom_site_refinement_flags_adp
Br1 Br 0.11144(3) 0.79685(4) 0.05547(2) 0.03007(7) Uani 1 1 d . .
O1 O 0.49610(17) 0.2780(3) 0.35020(9) 0.0215(3) Uani 1 1 d . .
N1 N 0.8199(2) 0.0976(3) 0.21383(11) 0.0180(3) Uani 1 1 d D .
H1 H 0.905(3) 0.018(4) 0.2307(17) 0.022 Uiso 1 1 d D U
N2 N 0.7549(2) 0.4107(2) 0.31726(10) 0.0152(3) Uani 1 1 d D .
H2 H 0.842(3) 0.382(4) 0.2875(15) 0.018 Uiso 1 1 d D U
N3 N 1.0455(2) 0.6211(3) 0.31540(11) 0.0192(3) Uani 1 1 d . .
C1 C 0.6287(2) 0.2680(3) 0.31399(11) 0.0148(3) Uani 1 1 d . .
C2 C 0.6643(2) 0.0872(3) 0.26130(12) 0.0154(3) Uani 1 1 d . .
H2A H 0.6652 -0.0397 0.2948 0.019 Uiso 1 1 calc R U
C3 C 0.5481(2) 0.0598(3) 0.17908(12) 0.0176(3) Uani 1 1 d . .
H3 H 0.4722 -0.0621 0.1810 0.021 Uiso 1 1 calc R U
C4 C 0.7199(3) 0.0105(3) 0.14028(13) 0.0215(4) Uani 1 1 d . .
H4A H 0.7395 -0.1360 0.1328 0.026 Uiso 1 1 calc R U
H4B H 0.7352 0.0854 0.0887 0.026 Uiso 1 1 calc R U
C11 C 0.4477(2) 0.2430(3) 0.14835(12) 0.0170(4) Uani 1 1 d . .
C12 C 0.5222(3) 0.4041(3) 0.10866(13) 0.0194(4) Uani 1 1 d . .
H12 H 0.6423 0.4009 0.1005 0.023 Uiso 1 1 calc R U
C13 C 0.4235(3) 0.5700(3) 0.08078(13) 0.0208(4) Uani 1 1 d . .
H13 H 0.4747 0.6786 0.0531 0.025 Uiso 1 1 calc R U
C14 C 0.2485(3) 0.5730(3) 0.09444(13) 0.0202(4) Uani 1 1 d . .
C15 C 0.1711(3) 0.4180(4) 0.13489(13) 0.0219(4) Uani 1 1 d . .
H15 H 0.0516 0.4236 0.1442 0.026 Uiso 1 1 calc R U
C16 C 0.2709(3) 0.2542(3) 0.16169(13) 0.0209(4) Uani 1 1 d . .
H16 H 0.2188 0.1469 0.1898 0.025 Uiso 1 1 calc R U
C21 C 0.7647(2) 0.5867(3) 0.36502(11) 0.0142(3) Uani 1 1 d . .
C22 C 0.6367(3) 0.6573(3) 0.41161(12) 0.0178(4) Uani 1 1 d . .
H22 H 0.5307 0.5855 0.4124 0.021 Uiso 1 1 calc R U
C23 C 0.6619(3) 0.8362(3) 0.45830(12) 0.0201(4) Uani 1 1 d . .
H23 H 0.5728 0.8823 0.4907 0.024 Uiso 1 1 calc R U
C24 C 0.8122(3) 0.9446(3) 0.45779(13) 0.0212(4) Uani 1 1 d . .
H24 H 0.8270 1.0645 0.4897 0.025 Uiso 1 1 calc R U
C25 C 0.9455(3) 0.8774(3) 0.40954(13) 0.0186(4) Uani 1 1 d . .
C26 C 1.1034(3) 0.9829(3) 0.40347(14) 0.0242(4) Uani 1 1 d . .
H26 H 1.1240 1.1063 0.4324 0.029 Uiso 1 1 calc R U
C27 C 1.2254(3) 0.9062(4) 0.35589(15) 0.0270(5) Uani 1 1 d . .
H27 H 1.3318 0.9754 0.3515 0.032 Uiso 1 1 calc R U
C28 C 1.1920(3) 0.7228(4) 0.31316(14) 0.0238(4) Uani 1 1 d . .
H28 H 1.2793 0.6698 0.2812 0.029 Uiso 1 1 calc R U
C29 C 0.9237(2) 0.6972(3) 0.36310(12) 0.0157(3) Uani 1 1 d . .

loop_
_atom_site_aniso_label
_atom_site_aniso_U_11
_atom_site_aniso_U_22
_atom_site_aniso_U_33
_atom_site_aniso_U_23
_atom_site_aniso_U_13
_atom_site_aniso_U_12
Br1 0.03125(11) 0.03065(11) 0.02799(10) -0.00016(11) 0.00008(7) 0.01506(11)
O1 0.0162(5) 0.0230(8) 0.0263(6) -0.0035(7) 0.0077(5) -0.0061(7)
N1 0.0148(7) 0.0197(8) 0.0199(8) -0.0011(6) 0.0033(6) 0.0005(6)
N2 0.0132(7) 0.0142(7) 0.0188(7) -0.0021(6) 0.0044(6) -0.0037(6)
N3 0.0142(7) 0.0208(8) 0.0226(8) -0.0022(6) 0.0021(6) -0.0057(6)
C1 0.0152(7) 0.0138(9) 0.0152(7) 0.0017(6) -0.0002(5) -0.0034(6)
C2 0.0133(7) 0.0141(8) 0.0188(8) 0.0008(7) 0.0009(6) -0.0016(6)
C3 0.0163(8) 0.0166(8) 0.0196(9) -0.0026(7) -0.0007(7) -0.0011(7)
C4 0.0206(9) 0.0235(10) 0.0204(9) -0.0047(7) 0.0011(7) 0.0037(7)
C11 0.0155(7) 0.0192(9) 0.0160(8) -0.0032(6) 0.0000(6) -0.0005(6)
C12 0.0140(8) 0.0230(9) 0.0210(9) -0.0006(7) 0.0006(7) -0.0004(7)
C13 0.0217(9) 0.0212(9) 0.0195(9) -0.0011(7) 0.0007(7) 0.0006(7)
C14 0.0192(8) 0.0226(9) 0.0184(8) -0.0030(7) -0.0020(7) 0.0070(7)
C15 0.0148(8) 0.0294(11) 0.0217(9) -0.0034(8) 0.0026(7) 0.0034(8)
C16 0.0154(7) 0.0256(12) 0.0218(8) -0.0007(7) 0.0026(6) -0.0003(7)
C21 0.0147(8) 0.0130(8) 0.0147(8) 0.0004(6) 0.0003(6) -0.0019(6)
C22 0.0181(8) 0.0177(8) 0.0179(8) 0.0015(7) 0.0039(7) 0.0004(7)
C23 0.0247(9) 0.0188(11) 0.0172(8) -0.0013(7) 0.0040(7) 0.0036(7)
C24 0.0279(10) 0.0161(9) 0.0187(9) -0.0034(7) -0.0038(7) 0.0015(7)
C25 0.0218(9) 0.0159(8) 0.0171(9) 0.0009(7) -0.0047(7) -0.0028(7)
C26 0.0267(10) 0.0180(9) 0.0265(10) 0.0008(8) -0.0081(8) -0.0078(8)
C27 0.0202(9) 0.0283(11) 0.0315(11) 0.0032(9) -0.0047(8) -0.0118(8)
C28 0.0154(8) 0.0293(10) 0.0267(10) 0.0003(8) 0.0016(7) -0.0075(7)
C29 0.0145(8) 0.0154(8) 0.0168(8) 0.0014(7) -0.0007(6) -0.0024(6)

loop_
_atom_type_symbol
_atom_type_description
_atom_type_scat_dispersion_real
_atom_type_scat_dispersion_imag
_atom_type_scat_source
C C 0.0033 0.0016 'International Tables Vol C Tables 4.2.6.8 and 6.1.1.4'
H H 0.0000 0.0000 'International Tables Vol C Tables 4.2.6.8 and 6.1.1.4'
N N 0.0061 0.0033 'International Tables Vol C Tables 4.2.6.8 and 6.1.1.4'
O O 0.0106 0.0060 'International Tables Vol C Tables 4.2.6.8 and 6.1.1.4'
Br Br -0.2901 2.4595 'International Tables Vol C Tables 4.2.6.8 and 6.1.1.4'

loop_
_geom_angle_atom_site_label_1
_geom_angle_atom_site_label_2
_geom_angle_atom_site_label_3
_geom_angle
C2 N1 C4 90.29(15)
C2 N1 H1 115.7(19)
C4 N1 H1 110.9(19)
C1 N2 C21 127.60(16)
C1 N2 H2 114.0(18)
C21 N2 H2 118.3(18)
C28 N3 C29 117.42(18)
O1 C1 N2 124.87(19)
O1 C1 C2 120.80(17)
N2 C1 C2 114.33(15)
N1 C2 C1 116.70(15)
N1 C2 C3 89.95(14)
C1 C2 C3 117.33(16)
N1 C2 H2A 110.5
C1 C2 H2A 110.5
C3 C2 H2A 110.5
C11 C3 C4 118.22(17)
C11 C3 C2 116.23(16)
C4 C3 C2 85.12(14)
C11 C3 H3 111.6
C4 C3 H3 111.6
C2 C3 H3 111.6
N1 C4 C3 90.22(14)
N1 C4 H4A 113.6
C3 C4 H4A 113.6
N1 C4 H4B 113.6
C3 C4 H4B 113.6
H4A C4 H4B 110.9
C12 C11 C16 118.28(18)
C12 C11 C3 123.17(17)
C16 C11 C3 118.54(17)
C11 C12 C13 121.07(19)
C11 C12 H12 119.5
C13 C12 H12 119.5
C14 C13 C12 118.5(2)
C14 C13 H13 120.7
C12 C13 H13 120.7
C15 C14 C13 122.0(2)
C15 C14 Br1 119.02(16)
C13 C14 Br1 119.01(17)
C14 C15 C16 118.65(19)
C14 C15 H15 120.7
C16 C15 H15 120.7
C15 C16 C11 121.49(19)
C15 C16 H16 119.3
C11 C16 H16 119.3
C22 C21 N2 125.28(17)
C22 C21 C29 119.65(18)
N2 C21 C29 115.07(16)
C21 C22 C23 120.31(18)
C21 C22 H22 119.8
C23 C22 H22 119.8
C24 C23 C22 121.35(19)
C24 C23 H23 119.3
C22 C23 H23 119.3
C23 C24 C25 119.70(19)
C23 C24 H24 120.2
C25 C24 H24 120.2
C24 C25 C29 119.85(18)
C24 C25 C26 123.6(2)
C29 C25 C26 116.6(2)
C27 C26 C25 119.6(2)
C27 C26 H26 120.2
C25 C26 H26 120.2
C26 C27 C28 119.30(19)
C26 C27 H27 120.4
C28 C27 H27 120.4
N3 C28 C27 123.3(2)
N3 C28 H28 118.3
C27 C28 H28 118.3
N3 C29 C25 123.71(18)
N3 C29 C21 117.17(17)
C25 C29 C21 119.13(17)

loop_
_geom_bond_atom_site_label_1
_geom_bond_atom_site_label_2
_geom_bond_distance
Br1 C14 1.904(2)
O1 C1 1.223(2)
N1 C2 1.481(2)
N1 C4 1.494(3)
N1 H1 0.87(2)
N2 C1 1.358(2)
N2 C21 1.399(2)
N2 H2 0.88(2)
N3 C28 1.323(3)
N3 C29 1.361(3)
C1 C2 1.509(3)
C2 C3 1.569(3)
C2 H2A 1.0000
C3 C11 1.506(3)
C3 C4 1.550(3)
C3 H3 1.0000
C4 H4A 0.9900
C4 H4B 0.9900
C11 C12 1.393(3)
C11 C16 1.405(3)
C12 C13 1.395(3)
C12 H12 0.9500
C13 C14 1.391(3)
C13 H13 0.9500
C14 C15 1.379(3)
C15 C16 1.383(3)
C15 H15 0.9500
C16 H16 0.9500
C21 C22 1.374(3)
C21 C29 1.435(2)
C22 C23 1.412(3)
C22 H22 0.9500
C23 C24 1.369(3)
C23 H23 0.9500
C24 C25 1.414(3)
C24 H24 0.9500
C25 C29 1.415(3)
C25 C26 1.418(3)
C26 C27 1.364(4)
C26 H26 0.9500
C27 C28 1.413(3)
C27 H27 0.9500
C28 H28 0.9500

loop_
_geom_hbond_atom_site_label_D
_geom_hbond_atom_site_label_H
_geom_hbond_atom_site_label_A
_geom_hbond_distance_DH
_geom_hbond_distance_HA
_geom_hbond_distance_DA
_geom_hbond_angle_DHA
N2 H2 N1 0.88(2) 2.23(3) 2.739(2) 117(2)
N2 H2 N3 0.88(2) 2.26(3) 2.650(2) 107(2)
